data_4104803
loop_
_publ_author_name
'Madhab C. Das'
'Parimal K. Bharadwaj'

_publ_section_title
;
 A Porous Coordination Polymer Exhibiting Reversible Single-Crystal to
 Single-Crystal Substitution Reactions at Mn(II) Centers by Nitrile Guest
 Molecules
;
_journal_name_full 'Journal of the American Chemical Society'
_journal_page_first 10942
_journal_page_last 10949
_journal_paper_doi 10.1021/ja9006035
_journal_volume 131
_journal_year 2009
_chemical_formula_sum 'C34 H46 Mn2 N6 O15'
_chemical_formula_weight 888.65
_chemical_name_systematic
;
 ?
;
_space_group_IT_number 15
_symmetry_cell_setting monoclinic
_symmetry_space_group_name_Hall '-C 2yc'
_symmetry_space_group_name_H-M 'C 1 2/c 1'
_atom_sites_solution_hydrogens geom
_atom_sites_solution_primary direct
_atom_sites_solution_secondary difmap
_audit_creation_method SHELXL-97
_cell_angle_alpha 90.00
_cell_angle_beta 112.032(5)
_cell_angle_gamma 90.00
_cell_formula_units_Z 4
_cell_length_a 18.278(6)
_cell_length_b 15.032(4)
_cell_length_c 16.444(5)
_cell_measurement_reflns_used 2.4
_cell_measurement_temperature 100(1)
_cell_measurement_theta_min 28.3
_cell_volume 4188(2)
_computing_cell_refinement 'SAINT 6.45 ( Bruker, 2003)'
_computing_data_collection 'SMART 5.628 (Bruker, 2003)'
_computing_data_reduction 'SAINT 6.45  (Bruker, 2003)'
_computing_molecular_graphics 'Diamond 2.1e'
_computing_structure_refinement 'SHELXL-97 (Sheldrick, 1997)'
_computing_structure_solution SIR-97
_diffrn_ambient_temperature 100(1)
_diffrn_measured_fraction_theta_full 0.994
_diffrn_measured_fraction_theta_max 0.994
_diffrn_measurement_device_type 'Bruker SMART APEX'
_diffrn_measurement_method /w-scans
_diffrn_radiation_monochromator graphite
_diffrn_radiation_source 'fine-focus sealed tube'
_diffrn_radiation_type MoK\a
_diffrn_radiation_wavelength 0.71069
_diffrn_reflns_av_R_equivalents 0.0578
_diffrn_reflns_av_sigmaI/netI 0.0716
_diffrn_reflns_limit_h_max 13
_diffrn_reflns_limit_h_min -24
_diffrn_reflns_limit_k_max 20
_diffrn_reflns_limit_k_min -19
_diffrn_reflns_limit_l_max 21
_diffrn_reflns_limit_l_min -15
_diffrn_reflns_number 13583
_diffrn_reflns_theta_full 28.36
_diffrn_reflns_theta_max 28.36
_diffrn_reflns_theta_min 2.40
_exptl_absorpt_coefficient_mu 0.675
_exptl_absorpt_correction_T_max 0.8997
_exptl_absorpt_correction_T_min 0.8825
_exptl_absorpt_correction_type empirical
_exptl_absorpt_process_details 'SADABAS 2.10 (Bruker 2003)'
_exptl_crystal_colour 'pale yellow'
_exptl_crystal_density_diffrn 1.409
_exptl_crystal_description block
_exptl_crystal_F_000 1848
_exptl_crystal_size_max 0.19
_exptl_crystal_size_mid 0.18
_exptl_crystal_size_min 0.16
_refine_diff_density_max 0.636
_refine_diff_density_min -0.451
_refine_diff_density_rms 0.154
_refine_ls_extinction_method none
_refine_ls_goodness_of_fit_ref 1.065
_refine_ls_hydrogen_treatment mixed
_refine_ls_matrix_type full
_refine_ls_number_parameters 265
_refine_ls_number_reflns 5204
_refine_ls_number_restraints 0
_refine_ls_restrained_S_all 1.065
_refine_ls_R_factor_all 0.1024
_refine_ls_R_factor_gt 0.0615
_refine_ls_shift/su_max 0.001
_refine_ls_shift/su_mean 0.000
_refine_ls_structure_factor_coef Fsqd
_refine_ls_weighting_details 'calc w=1/[\s^2^(Fo^2^)+(0.2000P)^2^+0.0000P] where P=(Fo^2^+2Fc^2^)/3'
_refine_ls_weighting_scheme calc
_refine_ls_wR_factor_gt 0.1497
_refine_ls_wR_factor_ref 0.2141
_reflns_number_gt 3101
_reflns_number_total 5204
_reflns_threshold_expression >2sigma(I)
_cod_data_source_file ja9006035_si_002_11.cif
_cod_data_source_block complex1
_cod_database_code 4104803

loop_
_symmetry_equiv_pos_as_xyz
'x, y, z'
'-x, y, -z+1/2'
'x+1/2, y+1/2, z'
'-x+1/2, y+1/2, -z+1/2'
'-x, -y, -z'
'x, -y, z-1/2'
'-x+1/2, -y+1/2, -z'
'x+1/2, -y+1/2, z-1/2'

loop_
_atom_site_label
_atom_site_type_symbol
_atom_site_fract_x
_atom_site_fract_y
_atom_site_fract_z
_atom_site_U_iso_or_equiv
_atom_site_adp_type
_atom_site_occupancy
_atom_site_symmetry_multiplicity
_atom_site_calc_flag
_atom_site_refinement_flags
Mn1 Mn 0.27202(6) 0.10813(5) 0.04414(5) 0.0461(4) Uani 1 1 d .
O1 O 0.2814(3) 0.0257(2) 0.1607(3) 0.0493(12) Uani 1 1 d .
O2 O 0.2562(3) -0.0443(3) 0.0351(2) 0.0516(12) Uani 1 1 d .
C10 C 0.2278(4) 0.2015(3) -0.2254(3) 0.0558(13) Uani 1 1 d .
O3 O 0.2533(3) 0.1310(2) -0.0891(2) 0.0477(11) Uani 1 1 d .
O4 O 0.2969(3) 0.2322(2) 0.1071(3) 0.0514(12) Uani 1 1 d .
C7 C 0.7033(4) 0.2190(4) 0.1382(4) 0.0525(15) Uani 1 1 d .
C8 C 0.2443(4) -0.1269(4) 0.1534(4) 0.0518(14) Uani 1 1 d .
C9 C 0.2467(4) 0.1261(3) -0.2604(3) 0.0551(13) Uani 1 1 d .
H9 H 0.2610 0.0745 -0.2269 0.053 Uiso 1 1 calc R
N1 N 0.4022(3) 0.0909(3) 0.0705(3) 0.0523(12) Uani 1 1 d .
C14 C 0.2288(4) 0.2015(4) -0.1333(3) 0.0505(13) Uani 1 1 d .
N2 N 0.6830(4) 0.1437(3) 0.0866(3) 0.0606(15) Uani 1 1 d .
NH1 H 0.6908 0.1427 0.0382 0.076 Uiso 1 1 calc R
C13 C 0.2619(4) -0.0446(4) 0.1146(3) 0.0501(14) Uani 1 1 d .
C3 C 0.5636(4) 0.0766(4) 0.0983(4) 0.0540(15) Uani 1 1 d U
C12 C 0.2236(4) -0.2040(4) 0.1045(4) 0.0540(15) Uani 1 1 d .
H12 H 0.2232 -0.2045 0.0478 0.065 Uiso 1 1 calc R
C6 C 0.6490(4) 0.0664(4) 0.1112(4) 0.0543(16) Uani 1 1 d .
H6A H 0.6790 0.0532 0.1725 0.070 Uiso 1 1 calc R
H6B H 0.6542 0.0159 0.0770 0.070 Uiso 1 1 calc R
C11 C 0.2036(4) 0.2782(3) -0.2758(4) 0.0510(16) Uani 1 1 d .
H11 H 0.1877 0.3277 -0.2528 0.066 Uiso 1 1 calc R
OW1 O 0.1466(5) 0.1182(5) 0.0201(6) 0.064(3) Uani 1 1 d .
C4 C 0.5156(5) 0.1368(6) 0.0401(6) 0.072(3) Uani 1 1 d .
H4 H 0.5362 0.1752 0.0098 0.112 Uiso 1 1 calc R
N3 N 0.1085(7) 0.1585(11) 0.2848(8) 0.057(8) Uani 1 1 d .
C2 C 0.5280(6) 0.0225(7) 0.1383(6) 0.066(3) Uani 1 1 d .
H2 H 0.5575 -0.0207 0.1773 0.121 Uiso 1 1 calc R
C5 C 0.4364(5) 0.1402(6) 0.0266(6) 0.062(3) Uani 1 1 d .
H5 H 0.4047 0.1793 -0.0158 0.106 Uiso 1 1 calc R
C1 C 0.4481(6) 0.0307(7) 0.1219(6) 0.069(3) Uani 1 1 d .
H1 H 0.4259 -0.0092 0.1492 0.114 Uiso 1 1 calc R
O5 O 0.091(2) 0.2624(19) 0.3748(18) 0.057(7) Uani 1 1 d .
C15 C 0.120(3) 0.0666(14) 0.265(3) 0.060(6) Uani 1 1 d .
H15A H 0.1322 0.0314 0.3176 0.092 Uiso 1 1 calc R
H15B H 0.1626 0.0630 0.2450 0.092 Uiso 1 1 calc R
H15C H 0.0725 0.0445 0.2209 0.092 Uiso 1 1 calc R
OW2 O -0.0184(13) 0.1177(10) -0.0854(13) 0.069(6) Uani 1 1 d .
OW3 O 0.0000 0.138(4) -0.2500 0.074(7) Uani 1 2 d S
C17 C 0.1082(12) 0.1831(16) 0.3639(10) 0.063(6) Uani 1 1 d .
H17 H 0.1204 0.1421 0.4095 0.094 Uiso 1 1 calc R
C16 C 0.0924(12) 0.223(2) 0.2155(16) 0.060(5) Uani 1 1 d .
H16A H 0.0955 0.1950 0.1645 0.099 Uiso 1 1 calc R
H16B H 0.1305 0.2702 0.2344 0.099 Uiso 1 1 calc R
H16C H 0.0404 0.2471 0.2015 0.099 Uiso 1 1 calc R
H2W1 H 0.106(2) 0.127(3) -0.032(2) 0.081(5) Uiso 1 1 d .
H1W1 H 0.15(2) 0.057(11) 0.033(16) 0.085(3) Uiso 1 1 d .

loop_
_atom_site_aniso_label
_atom_site_aniso_U_11
_atom_site_aniso_U_22
_atom_site_aniso_U_33
_atom_site_aniso_U_23
_atom_site_aniso_U_13
_atom_site_aniso_U_12
Mn1 0.0714(8) 0.0333(5) 0.0324(5) 0.0045(3) 0.0141(5) 0.0049(4)
O1 0.069(4) 0.0335(18) 0.042(2) 0.0017(15) 0.016(2) -0.003(2)
O2 0.069(4) 0.043(2) 0.0324(19) 0.0020(15) 0.006(2) -0.003(2)
C10 0.071(4) 0.034(2) 0.049(2) 0.011(2) 0.008(3) 0.002(3)
O3 0.073(3) 0.0412(19) 0.0295(18) 0.0066(15) 0.021(2) 0.0031(19)
O4 0.071(4) 0.0321(18) 0.039(2) 0.0081(15) 0.008(2) 0.005(2)
C7 0.068(4) 0.048(3) 0.033(3) 0.009(2) 0.005(3) -0.002(3)
C8 0.066(4) 0.035(3) 0.044(3) -0.004(2) 0.008(3) -0.002(3)
C9 0.072(4) 0.034(2) 0.048(2) 0.0057(19) 0.011(2) 0.005(2)
N1 0.071(4) 0.039(2) 0.044(3) -0.001(2) 0.013(2) 0.005(2)
C14 0.065(4) 0.044(3) 0.032(2) 0.012(2) 0.007(2) 0.003(3)
N2 0.068(5) 0.049(3) 0.052(3) 0.012(2) 0.008(3) -0.004(3)
C13 0.072(4) 0.045(3) 0.031(3) 0.002(2) 0.012(3) 0.005(3)
C3 0.069(5) 0.045(3) 0.035(3) -0.004(2) 0.008(3) -0.003(3)
C12 0.071(5) 0.051(3) 0.033(3) -0.005(2) 0.013(3) -0.004(3)
C6 0.074(5) 0.035(3) 0.039(3) -0.004(2) 0.007(3) -0.003(3)
C11 0.065(5) 0.033(3) 0.042(3) 0.008(2) 0.005(3) 0.003(3)
OW1 0.063(6) 0.046(4) 0.058(8) 0.008(4) -0.005(6) 0.003(4)
C4 0.079(7) 0.057(5) 0.054(7) 0.007(5) -0.004(5) 0.002(4)
N3 0.062(6) 0.044(6) 0.052(6) 0.012(4) 0.007(7) -0.004(7)
C2 0.071(7) 0.056(7) 0.057(6) 0.011(5) 0.008(5) 0.004(5)
C5 0.073(6) 0.042(5) 0.054(7) 0.009(5) 0.005(5) 0.001(4)
C1 0.072(7) 0.063(8) 0.057(6) 0.011(6) 0.008(5) 0.003(6)
O5 0.075(4) 0.052(7) 0.032(4) -0.004(4) 0.007(3) -0.002(3)
C15 0.073(7) 0.051(7) 0.042(7) 0.013(7) 0.007(7) 0.005(6)
OW2 0.072(8) 0.055(9) 0.065(8) -0.013(7) 0.008(7) 0.005(7)
OW3 0.075(7) 0.058(7) 0.064(7) 0.007(6) -0.003(7) 0.004(6)
C17 0.076(8) 0.061(8) 0.041(8) 0.011(7) 0.008(7) -0.002(7)
C16 0.072(8) 0.051(8) 0.046(8) 0.014(6) 0.008(7) -0.004(7)

loop_
_atom_type_symbol
_atom_type_description
_atom_type_scat_dispersion_real
_atom_type_scat_dispersion_imag
_atom_type_scat_source
C C 0.0033 0.0016 'International Tables Vol C Tables 4.2.6.8 and 6.1.1.4'
H H 0.0000 0.0000 'International Tables Vol C Tables 4.2.6.8 and 6.1.1.4'
N N 0.0061 0.0033 'International Tables Vol C Tables 4.2.6.8 and 6.1.1.4'
O O 0.0106 0.0060 'International Tables Vol C Tables 4.2.6.8 and 6.1.1.4'
Mn Mn 0.3368 0.7283 'International Tables Vol C Tables 4.2.6.8 and 6.1.1.4'

loop_
_geom_angle_atom_site_label_1
_geom_angle_atom_site_label_2
_geom_angle_atom_site_label_3
_geom_angle
_geom_angle_site_symmetry_1
_geom_angle_site_symmetry_3
O4 Mn1 O3 106.71(15) . .
O4 Mn1 OW1 92.7(2) . .
O3 Mn1 OW1 92.9(3) . .
O4 Mn1 O1 97.86(14) . .
O3 Mn1 O1 155.42(14) . .
OW1 Mn1 O1 86.1(2) . .
O4 Mn1 N1 89.37(18) . .
O3 Mn1 N1 88.10(18) . .
OW1 Mn1 N1 177.4(2) . .
O1 Mn1 N1 92.02(18) . .
O4 Mn1 O2 155.94(14) . .
O3 Mn1 O2 97.29(14) . .
OW1 Mn1 O2 87.7(2) . .
O1 Mn1 O2 58.14(13) . .
N1 Mn1 O2 89.79(17) . .
O4 Mn1 C13 126.94(16) . .
O3 Mn1 C13 126.33(16) . .
OW1 Mn1 C13 84.1(2) . .
O1 Mn1 C13 29.12(15) . .
N1 Mn1 C13 93.39(19) . .
O2 Mn1 C13 29.19(14) . .
C13 O1 Mn1 92.0(3) . .
C13 O2 Mn1 88.7(3) . .
C9 C10 C11 120.5(5) . .
C9 C10 C14 120.8(4) . .
C11 C10 C14 118.6(5) . .
C14 O3 Mn1 127.9(3) . .
C14 O4 Mn1 147.3(4) 7 .
N2 C7 C12 119.2(5) . 3
N2 C7 C11 122.6(5) . 8_556
C12 C7 C11 118.2(5) 3 8_556
C12 C8 C9 119.6(5) . 6_556
C12 C8 C13 120.5(5) . .
C9 C8 C13 119.9(5) 6_556 .
C10 C9 C8 120.0(5) . 6
C10 C9 H9 120.0 . .
C8 C9 H9 120.0 6 .
C1 N1 C5 114.5(7) . .
C1 N1 Mn1 125.2(5) . .
C5 N1 Mn1 120.1(5) . .
O4 C14 O3 124.7(4) 7 .
O4 C14 C10 118.9(4) 7 .
O3 C14 C10 116.3(4) . .
C7 N2 C6 122.2(5) . .
C7 N2 NH1 118.9 . .
C6 N2 NH1 118.9 . .
O1 C13 O2 120.5(5) . .
O1 C13 C8 119.7(5) . .
O2 C13 C8 119.8(5) . .
O1 C13 Mn1 58.9(3) . .
O2 C13 Mn1 62.2(3) . .
C8 C13 Mn1 171.5(5) . .
C2 C3 C4 115.9(7) . .
C2 C3 C6 122.2(6) . .
C4 C3 C6 121.8(6) . .
C8 C12 C7 121.5(5) . 3_445
C8 C12 H12 119.3 . .
C7 C12 H12 119.3 3_445 .
N2 C6 C3 114.3(5) . .
N2 C6 H6A 108.7 . .
C3 C6 H6A 108.7 . .
N2 C6 H6B 108.7 . .
C3 C6 H6B 108.7 . .
H6A C6 H6B 107.6 . .
C10 C11 C7 120.1(5) . 8_455
C10 C11 H11 119.9 . .
C7 C11 H11 119.9 8_455 .
Mn1 OW1 H2W1 128(3) . .
Mn1 OW1 H1W1 85 . .
H2W1 OW1 H1W1 109(15) . .
C3 C4 C5 119.7(7) . .
C3 C4 H4 120.1 . .
C5 C4 H4 120.1 . .
C17 N3 C16 120.1(18) . .
C17 N3 C15 122(2) . .
C16 N3 C15 118.1(14) . .
C3 C2 C1 120.9(7) . .
C3 C2 H2 119.5 . .
C1 C2 H2 119.5 . .
N1 C5 C4 124.4(7) . .
N1 C5 H5 117.8 . .
C4 C5 H5 117.8 . .
N1 C1 C2 124.2(7) . .
N1 C1 H1 117.9 . .
C2 C1 H1 117.9 . .
N3 C15 H15A 109.5 . .
N3 C15 H15B 109.4 . .
H15A C15 H15B 109.5 . .
N3 C15 H15C 109.5 . .
H15A C15 H15C 109.5 . .
H15B C15 H15C 109.5 . .
O5 C17 N3 119.0(15) . .
O5 C17 H17 120.4 . .
N3 C17 H17 120.6 . .
N3 C16 H16A 109.5 . .
N3 C16 H16B 109.5 . .
H16A C16 H16B 109.5 . .
N3 C16 H16C 109.4 . .
H16A C16 H16C 109.5 . .
H16B C16 H16C 109.5 . .

loop_
_geom_bond_atom_site_label_1
_geom_bond_atom_site_label_2
_geom_bond_distance
_geom_bond_site_symmetry_2
Mn1 O4 2.099(4) .
Mn1 O3 2.114(4) .
Mn1 OW1 2.180(7) .
Mn1 O1 2.235(4) .
Mn1 N1 2.268(6) .
Mn1 O2 2.307(4) .
Mn1 C13 2.609(6) .
O1 C13 1.270(7) .
O2 C13 1.273(6) .
C10 C9 1.372(7) .
C10 C11 1.392(7) .
C10 C14 1.508(6) .
O3 C14 1.268(6) .
O4 C14 1.245(6) 7
C7 N2 1.379(7) .
C7 C12 1.392(8) 3
C7 C11 1.413(8) 8_556
C8 C12 1.379(8) .
C8 C9 1.402(7) 6_556
C8 C13 1.482(8) .
C9 C8 1.402(7) 6
C9 H9 0.9300 .
N1 C1 1.306(9) .
N1 C5 1.342(10) .
C14 O4 1.245(6) 7
N2 C6 1.445(8) .
N2 NH1 0.8600 .
C3 C2 1.357(11) .
C3 C4 1.369(10) .
C3 C6 1.502(10) .
C12 C7 1.392(8) 3_445
C12 H12 0.9300 .
C6 H6A 0.9700 .
C6 H6B 0.9700 .
C11 C7 1.413(8) 8_455
C11 H11 0.9300 .
OW1 H2W1 0.91(2) .
OW1 H1W1 0.9(2) .
C4 C5 1.380(12) .
C4 H4 0.9300 .
N3 C17 1.35(2) .
N3 C16 1.44(3) .
N3 C15 1.45(3) .
C2 C1 1.386(12) .
C2 H2 0.9300 .
C5 H5 0.9300 .
C1 H1 0.9300 .
O5 C17 1.26(4) .
C15 H15A 0.9600 .
C15 H15B 0.9600 .
C15 H15C 0.9600 .
C17 H17 0.9300 .
C16 H16A 0.9600 .
C16 H16B 0.9600 .
C16 H16C 0.9600 .

loop_
_geom_torsion_atom_site_label_1
_geom_torsion_atom_site_label_2
_geom_torsion_atom_site_label_3
_geom_torsion_atom_site_label_4
_geom_torsion
_geom_torsion_site_symmetry_1
_geom_torsion_site_symmetry_4
O4 Mn1 O1 C13 177.0(4) . .
O3 Mn1 O1 C13 -3.5(7) . .
OW1 Mn1 O1 C13 84.9(4) . .
N1 Mn1 O1 C13 -93.3(4) . .
O2 Mn1 O1 C13 -4.8(4) . .
O4 Mn1 O2 C13 9.4(7) . .
O3 Mn1 O2 C13 -174.6(4) . .
OW1 Mn1 O2 C13 -82.0(4) . .
O1 Mn1 O2 C13 4.8(4) . .
N1 Mn1 O2 C13 97.3(4) . .
O4 Mn1 O3 C14 -27.2(5) . .
OW1 Mn1 O3 C14 66.5(5) . .
O1 Mn1 O3 C14 153.3(5) . .
N1 Mn1 O3 C14 -116.0(5) . .
O2 Mn1 O3 C14 154.5(5) . .
C13 Mn1 O3 C14 151.2(5) . .
O3 Mn1 O4 C14 95.6(6) . 7
OW1 Mn1 O4 C14 1.7(6) . 7
O1 Mn1 O4 C14 -84.6(6) . 7
N1 Mn1 O4 C14 -176.6(6) . 7
O2 Mn1 O4 C14 -88.5(8) . 7
C13 Mn1 O4 C14 -82.8(7) . 7
C11 C10 C9 C8 2.2(10) . 6
C14 C10 C9 C8 179.1(6) . 6
O4 Mn1 N1 C1 114.2(7) . .
O3 Mn1 N1 C1 -139.1(7) . .
O1 Mn1 N1 C1 16.4(7) . .
O2 Mn1 N1 C1 -41.7(7) . .
C13 Mn1 N1 C1 -12.8(7) . .
O4 Mn1 N1 C5 -71.3(6) . .
O3 Mn1 N1 C5 35.5(6) . .
O1 Mn1 N1 C5 -169.1(6) . .
O2 Mn1 N1 C5 132.8(6) . .
C13 Mn1 N1 C5 161.8(6) . .
Mn1 O3 C14 O4 -8.2(9) . 7
Mn1 O3 C14 C10 174.9(4) . .
C9 C10 C14 O4 -172.2(6) . 7
C11 C10 C14 O4 4.8(9) . 7
C9 C10 C14 O3 5.0(9) . .
C11 C10 C14 O3 -178.1(6) . .
C12 C7 N2 C6 -169.6(7) 3 .
C11 C7 N2 C6 9.7(10) 8_556 .
Mn1 O1 C13 O2 8.7(6) . .
Mn1 O1 C13 C8 -170.3(5) . .
Mn1 O2 C13 O1 -8.4(6) . .
Mn1 O2 C13 C8 170.6(6) . .
C12 C8 C13 O1 -179.5(6) . .
C9 C8 C13 O1 2.2(10) 6_556 .
C12 C8 C13 O2 1.5(10) . .
C9 C8 C13 O2 -176.8(6) 6_556 .
O4 Mn1 C13 O1 -3.7(5) . .
O3 Mn1 C13 O1 178.2(3) . .
OW1 Mn1 C13 O1 -92.6(4) . .
N1 Mn1 C13 O1 88.1(4) . .
O2 Mn1 C13 O1 171.5(6) . .
O4 Mn1 C13 O2 -175.2(3) . .
O3 Mn1 C13 O2 6.7(5) . .
OW1 Mn1 C13 O2 95.9(4) . .
O1 Mn1 C13 O2 -171.5(6) . .
N1 Mn1 C13 O2 -83.5(4) . .
C9 C8 C12 C7 1.3(10) 6_556 3_445
C13 C8 C12 C7 -177.0(6) . 3_445
C7 N2 C6 C3 75.7(8) . .
C2 C3 C6 N2 -162.1(7) . .
C4 C3 C6 N2 23.1(9) . .
C9 C10 C11 C7 -4.1(10) . 8_455
C14 C10 C11 C7 178.9(6) . 8_455
C2 C3 C4 C5 1.0(13) . .
C6 C3 C4 C5 176.2(7) . .
C4 C3 C2 C1 -1.7(14) . .
C6 C3 C2 C1 -176.9(8) . .
C1 N1 C5 C4 -7.2(13) . .
Mn1 N1 C5 C4 177.7(8) . .
C3 C4 C5 N1 3.7(15) . .
C5 N1 C1 C2 6.4(14) . .
Mn1 N1 C1 C2 -178.8(8) . .
C3 C2 C1 N1 -2.2(16) . .
C16 N3 C17 O5 2(4) . .
C15 N3 C17 O5 -174(3) . .
